data_7046631
loop_
_publ_author_name
'Keweloh, Lukas'
'Aders, Niklas'
'Hepp, Alexander'
'Pleschka, Damian'
'W\"urthwein, Ernst-Ulrich'
'Uhl, Werner'

_publ_section_title
;
 A P-H functionalized Al/P-based frustrated Lewis pair -
 hydrophosphination of nitriles, ring opening with cyclopropenones and
 evidence of P[double bond, length as m-dash]C double bond formation.
;
_journal_issue 25
_journal_name_full 'Dalton transactions (Cambridge, England : 2003)'
_journal_page_first 8402
_journal_page_last 8417
_journal_paper_doi 10.1039/c8dt01836g
_journal_volume 47
_journal_year 2018
_chemical_formula_sum 'C35 H75 Al N P S Si6'
_chemical_formula_weight 768.51
_chemical_melting_point 407
_space_group_crystal_system monoclinic
_space_group_IT_number 14
_space_group_name_Hall '-P 2yn'
_space_group_name_H-M_alt 'P 1 21/n 1'
_symmetry_space_group_name_Hall '-P 2yn'
_symmetry_space_group_name_H-M 'P 1 21/n 1'
_atom_sites_solution_hydrogens mixed
_audit_creation_method SHELXL-2014/7
_audit_update_record
;
2018-05-02 deposited with the CCDC.
2018-06-06 downloaded from the CCDC.
;
_cell_angle_alpha 90
_cell_angle_beta 111.1030(10)
_cell_angle_gamma 90
_cell_formula_units_Z 4
_cell_length_a 17.9651(6)
_cell_length_b 11.5213(4)
_cell_length_c 24.6131(8)
_cell_measurement_reflns_used 9248
_cell_measurement_temperature 100(2)
_cell_measurement_theta_max 30.05
_cell_measurement_theta_min 2.44
_cell_volume 4752.8(3)
_computing_cell_refinement 'Bruker SAINT'
_computing_data_collection 'Bruker APEX2'
_computing_data_reduction 'Bruker SAINT'
_computing_molecular_graphics 'Bruker SHELXTL'
_computing_publication_material 'Bruker SHELXTL'
_computing_structure_refinement 'SHELXL-2014 (Sheldrick 2014)'
_computing_structure_solution 'SHELXS-97 (Sheldrick 2008)'
_diffrn_ambient_temperature 100(2)
_diffrn_measured_fraction_theta_full 0.999
_diffrn_measured_fraction_theta_max 0.996
_diffrn_measurement_device_type 'CCD area detector'
_diffrn_measurement_method 'omega scans'
_diffrn_radiation_type MoK\a
_diffrn_radiation_wavelength 0.71073
_diffrn_reflns_av_R_equivalents 0.0813
_diffrn_reflns_av_unetI/netI 0.0553
_diffrn_reflns_Laue_measured_fraction_full 0.999
_diffrn_reflns_Laue_measured_fraction_max 0.996
_diffrn_reflns_limit_h_max 25
_diffrn_reflns_limit_h_min -25
_diffrn_reflns_limit_k_max 16
_diffrn_reflns_limit_k_min -16
_diffrn_reflns_limit_l_max 34
_diffrn_reflns_limit_l_min -30
_diffrn_reflns_number 68581
_diffrn_reflns_point_group_measured_fraction_full 0.999
_diffrn_reflns_point_group_measured_fraction_max 0.996
_diffrn_reflns_theta_full 25.242
_diffrn_reflns_theta_max 30.114
_diffrn_reflns_theta_min 2.145
_diffrn_source microsource
_exptl_absorpt_coefficient_mu 0.295
_exptl_absorpt_correction_T_max 0.7460
_exptl_absorpt_correction_T_min 0.6307
_exptl_absorpt_correction_type empirical
_exptl_absorpt_process_details SADABS
_exptl_crystal_colour yellow
_exptl_crystal_density_diffrn 1.074
_exptl_crystal_description plate
_exptl_crystal_F_000 1680
_exptl_crystal_size_max 0.630
_exptl_crystal_size_mid 0.430
_exptl_crystal_size_min 0.160
_refine_diff_density_max 0.458
_refine_diff_density_min -0.368
_refine_diff_density_rms 0.054
_refine_ls_extinction_method none
_refine_ls_goodness_of_fit_ref 1.025
_refine_ls_hydrogen_treatment mixed
_refine_ls_matrix_type full
_refine_ls_number_parameters 480
_refine_ls_number_reflns 13954
_refine_ls_number_restraints 204
_refine_ls_restrained_S_all 1.019
_refine_ls_R_factor_all 0.0607
_refine_ls_R_factor_gt 0.0338
_refine_ls_shift/su_max 0.002
_refine_ls_shift/su_mean 0.000
_refine_ls_structure_factor_coef Fsqd
_refine_ls_weighting_details 'w=1/[\s^2^(Fo^2^)+(0.0413P)^2^+0.8649P] where P=(Fo^2^+2Fc^2^)/3'
_refine_ls_weighting_scheme calc
_refine_ls_wR_factor_gt 0.0831
_refine_ls_wR_factor_ref 0.0900
_reflns_Friedel_coverage 0.000
_reflns_number_gt 10737
_reflns_number_total 13954
_reflns_threshold_expression 'I > 2\s(I)'
_cod_data_source_file c8dt01836g2.cif
_cod_data_source_block sad_a_CCDC3
_cod_depositor_comments 'Adding full bibliography for 7046625--7046631.cif.'
_cod_database_code 7046631
_shelx_shelxl_version_number 2014/7
_shelx_space_group_comment
;
The symmetry employed for this shelxl refinement is uniquely defined
by the following loop, which should always be used as a source of
symmetry information in preference to the above space-group names.
They are only intended as comments.
;
_shelx_estimated_absorpt_t_min 0.836
_shelx_estimated_absorpt_t_max 0.954

loop_
_space_group_symop_operation_xyz
'x, y, z'
'-x+1/2, y+1/2, -z+1/2'
'-x, -y, -z'
'x-1/2, -y-1/2, z-1/2'

loop_
_atom_site_label
_atom_site_type_symbol
_atom_site_fract_x
_atom_site_fract_y
_atom_site_fract_z
_atom_site_U_iso_or_equiv
_atom_site_adp_type
_atom_site_occupancy
_atom_site_site_symmetry_order
_atom_site_calc_flag
_atom_site_refinement_flags_posn
_atom_site_refinement_flags_adp
_atom_site_refinement_flags_occupancy
_atom_site_disorder_assembly
_atom_site_disorder_group
Al1 Al 0.58888(2) 0.63404(3) 0.82368(2) 0.01418(7) Uani 1 1 d D . . . .
C10 C 0.70168(7) 0.67470(10) 0.87329(6) 0.0166(2) Uani 1 1 d D . . . .
H10 H 0.7089 0.6354 0.9111 0.020 Uiso 1 1 calc R U . . .
Si11 Si 0.77814(2) 0.60222(3) 0.84960(2) 0.01826(7) Uani 1 1 d D . . . .
C111 C 0.74548(9) 0.45773(12) 0.81315(7) 0.0265(3) Uani 1 1 d D . . . .
H11A H 0.7881 0.4252 0.8018 0.032 Uiso 1 1 calc R U . . .
H11B H 0.6973 0.4681 0.7784 0.032 Uiso 1 1 calc R U . . .
H11C H 0.7340 0.4047 0.8402 0.032 Uiso 1 1 calc R U . . .
C112 C 0.80525(10) 0.69163(13) 0.79587(7) 0.0300(3) Uani 1 1 d D . . . .
H11D H 0.8358 0.7597 0.8155 0.036 Uiso 1 1 calc R U . . .
H11E H 0.7565 0.7170 0.7645 0.036 Uiso 1 1 calc R U . . .
H11F H 0.8376 0.6449 0.7794 0.036 Uiso 1 1 calc R U . . .
C113 C 0.87151(9) 0.56501(14) 0.91211(7) 0.0300(3) Uani 1 1 d D . . . .
H11G H 0.8964 0.6363 0.9322 0.036 Uiso 1 1 calc R U . . .
H11H H 0.9086 0.5249 0.8975 0.036 Uiso 1 1 calc R U . . .
H11I H 0.8584 0.5143 0.9393 0.036 Uiso 1 1 calc R U . . .
Si12 Si 0.72504(2) 0.82972(3) 0.89517(2) 0.02061(8) Uani 1 1 d . . . . .
C121 C 0.69989(9) 0.93138(12) 0.83170(7) 0.0293(3) Uani 1 1 d . . . . .
H12A H 0.7287 0.9079 0.8064 0.035 Uiso 1 1 calc R U . . .
H12B H 0.7155 1.0105 0.8458 0.035 Uiso 1 1 calc R U . . .
H12C H 0.6423 0.9289 0.8096 0.035 Uiso 1 1 calc R U . . .
C122 C 0.67208(11) 0.87980(14) 0.94377(8) 0.0356(4) Uani 1 1 d . . . . .
H12D H 0.6143 0.8750 0.9229 0.043 Uiso 1 1 calc R U . . .
H12E H 0.6869 0.9604 0.9555 0.043 Uiso 1 1 calc R U . . .
H12F H 0.6872 0.8304 0.9785 0.043 Uiso 1 1 calc R U . . .
C123 C 0.83390(9) 0.85397(12) 0.93829(7) 0.0291(3) Uani 1 1 d . . . . .
H12G H 0.8522 0.7974 0.9701 0.035 Uiso 1 1 calc R U . . .
H12H H 0.8416 0.9327 0.9545 0.035 Uiso 1 1 calc R U . . .
H12I H 0.8646 0.8445 0.9128 0.035 Uiso 1 1 calc R U . . .
C20 C 0.57034(14) 0.47141(15) 0.84495(8) 0.0137(3) Uani 0.724(3) 1 d D U P A 1
H20 H 0.6263 0.4418 0.8621 0.016 Uiso 0.724(3) 1 calc R U P A 1
Si21 Si 0.53907(6) 0.46601(8) 0.90943(4) 0.01727(15) Uani 0.724(3) 1 d D U P A 1
C211 C 0.60362(15) 0.5634(2) 0.96897(10) 0.0295(5) Uani 0.724(3) 1 d D U P A 1
H21A H 0.6591 0.5368 0.9817 0.035 Uiso 0.724(3) 1 calc R U P A 1
H21B H 0.5853 0.5613 1.0019 0.035 Uiso 0.724(3) 1 calc R U P A 1
H21C H 0.6002 0.6431 0.9543 0.035 Uiso 0.724(3) 1 calc R U P A 1
C212 C 0.43160(11) 0.50934(16) 0.89013(9) 0.0212(4) Uani 0.724(3) 1 d D U P A 1
H21D H 0.4140 0.5536 0.8537 0.025 Uiso 0.724(3) 1 calc R U P A 1
H21E H 0.4263 0.5574 0.9214 0.025 Uiso 0.724(3) 1 calc R U P A 1
H21F H 0.3986 0.4396 0.8853 0.025 Uiso 0.724(3) 1 calc R U P A 1
C213 C 0.55113(15) 0.31774(19) 0.94356(10) 0.0314(5) Uani 0.724(3) 1 d D U P A 1
H21G H 0.5162 0.2626 0.9156 0.038 Uiso 0.724(3) 1 calc R U P A 1
H21H H 0.5367 0.3208 0.9783 0.038 Uiso 0.724(3) 1 calc R U P A 1
H21I H 0.6067 0.2926 0.9545 0.038 Uiso 0.724(3) 1 calc R U P A 1
C2A C 0.5353(4) 0.4864(4) 0.8364(2) 0.0139(9) Uani 0.276(3) 1 d D U P A 2
H2A H 0.4812 0.5114 0.8276 0.017 Uiso 0.276(3) 1 calc R U P A 2
Si2A Si 0.56673(16) 0.44713(18) 0.91481(10) 0.0176(4) Uani 0.276(3) 1 d D U P A 2
C21A C 0.6703(3) 0.3897(4) 0.9464(2) 0.0244(11) Uani 0.276(3) 1 d D U P A 2
H21J H 0.6737 0.3177 0.9277 0.029 Uiso 0.276(3) 1 calc R U P A 2
H21K H 0.6841 0.3770 0.9874 0.029 Uiso 0.276(3) 1 calc R U P A 2
H21L H 0.7066 0.4448 0.9403 0.029 Uiso 0.276(3) 1 calc R U P A 2
C21B C 0.5004(4) 0.3342(5) 0.9295(3) 0.0293(12) Uani 0.276(3) 1 d D U P A 2
H21M H 0.4463 0.3615 0.9155 0.035 Uiso 0.276(3) 1 calc R U P A 2
H21N H 0.5176 0.3202 0.9706 0.035 Uiso 0.276(3) 1 calc R U P A 2
H21O H 0.5036 0.2635 0.9099 0.035 Uiso 0.276(3) 1 calc R U P A 2
C21C C 0.5633(4) 0.5767(4) 0.9598(3) 0.0263(12) Uani 0.276(3) 1 d D U P A 2
H21P H 0.5943 0.6384 0.9525 0.032 Uiso 0.276(3) 1 calc R U P A 2
H21Q H 0.5847 0.5563 1.0003 0.032 Uiso 0.276(3) 1 calc R U P A 2
H21R H 0.5090 0.6018 0.9497 0.032 Uiso 0.276(3) 1 calc R U P A 2
Si22 Si 0.52204(2) 0.35502(3) 0.78940(2) 0.01888(8) Uani 1 1 d . . . . .
C221 C 0.41872(9) 0.30911(12) 0.78156(8) 0.0292(3) Uani 1 1 d . . . . .
H22A H 0.3994 0.2510 0.7505 0.035 Uiso 1 1 calc R U . . .
H22B H 0.3832 0.3767 0.7717 0.035 Uiso 1 1 calc R U . . .
H22C H 0.4194 0.2756 0.8183 0.035 Uiso 1 1 calc R U . . .
C222 C 0.58761(8) 0.22349(11) 0.81325(6) 0.0231(3) Uani 1 1 d . . . . .
H22D H 0.6401 0.2401 0.8114 0.028 Uiso 1 1 calc R U . . .
H22E H 0.5632 0.1582 0.7875 0.028 Uiso 1 1 calc R U . . .
H22F H 0.5937 0.2035 0.8533 0.028 Uiso 1 1 calc R U . . .
C223 C 0.51741(9) 0.38943(11) 0.71364(6) 0.0217(3) Uani 1 1 d . . . . .
H22G H 0.5712 0.4060 0.7143 0.026 Uiso 1 1 calc R U . . .
H22H H 0.4833 0.4574 0.6989 0.026 Uiso 1 1 calc R U . . .
H22I H 0.4953 0.3229 0.6881 0.026 Uiso 1 1 calc R U . . .
C1 C 0.50438(7) 0.75843(10) 0.80767(6) 0.0156(2) Uani 1 1 d . . . . .
C2 C 0.47299(8) 0.78710(11) 0.84797(6) 0.0205(3) Uani 1 1 d . . . . .
H2 H 0.4895 0.7362 0.8805 0.025 Uiso 1 1 calc R U . . .
C3 C 0.41696(9) 0.88252(12) 0.85351(7) 0.0256(3) Uani 1 1 d . . . . .
C31 C 0.42779(10) 0.99804(11) 0.82666(7) 0.0286(3) Uani 1 1 d . . . . .
H31A H 0.4836 1.0229 0.8441 0.034 Uiso 1 1 calc R U . . .
H31B H 0.3932 1.0568 0.8341 0.034 Uiso 1 1 calc R U . . .
H31C H 0.4136 0.9884 0.7846 0.034 Uiso 1 1 calc R U . . .
C32 C 0.33018(10) 0.84107(14) 0.82640(9) 0.0360(4) Uani 1 1 d . . . . .
H32A H 0.2949 0.8979 0.8345 0.043 Uiso 1 1 calc R U . . .
H32B H 0.3246 0.7659 0.8432 0.043 Uiso 1 1 calc R U . . .
H32C H 0.3156 0.8329 0.7842 0.043 Uiso 1 1 calc R U . . .
C33 C 0.43582(12) 0.90314(15) 0.91881(8) 0.0399(4) Uani 1 1 d . . . . .
H33A H 0.4283 0.8307 0.9371 0.048 Uiso 1 1 calc R U . . .
H33B H 0.4000 0.9628 0.9239 0.048 Uiso 1 1 calc R U . . .
H33C H 0.4912 0.9290 0.9371 0.048 Uiso 1 1 calc R U . . .
P1 P 0.49363(2) 0.83926(3) 0.74218(2) 0.01433(6) Uani 1 1 d . . . . .
C30 C 0.38996(7) 0.84170(10) 0.68781(6) 0.0163(2) Uani 1 1 d . . . . .
H30 H 0.3603 0.8697 0.7127 0.020 Uiso 1 1 calc R U . . .
Si31 Si 0.33414(2) 0.70213(3) 0.65859(2) 0.02015(8) Uani 1 1 d . . . . .
C311 C 0.36771(9) 0.62376(12) 0.60504(7) 0.0275(3) Uani 1 1 d . . . . .
H31D H 0.4220 0.5942 0.6248 0.033 Uiso 1 1 calc R U . . .
H31E H 0.3672 0.6772 0.5739 0.033 Uiso 1 1 calc R U . . .
H31F H 0.3316 0.5587 0.5883 0.033 Uiso 1 1 calc R U . . .
C312 C 0.22599(8) 0.73873(14) 0.62230(8) 0.0315(3) Uani 1 1 d . . . . .
H31G H 0.1954 0.6674 0.6084 0.038 Uiso 1 1 calc R U . . .
H31H H 0.2190 0.7905 0.5892 0.038 Uiso 1 1 calc R U . . .
H31I H 0.2069 0.7775 0.6502 0.038 Uiso 1 1 calc R U . . .
C313 C 0.34325(9) 0.60045(12) 0.71942(7) 0.0288(3) Uani 1 1 d . . . . .
H31J H 0.3185 0.5261 0.7035 0.035 Uiso 1 1 calc R U . . .
H31K H 0.3163 0.6336 0.7441 0.035 Uiso 1 1 calc R U . . .
H31L H 0.3998 0.5882 0.7427 0.035 Uiso 1 1 calc R U . . .
Si32 Si 0.37241(2) 0.96868(3) 0.63453(2) 0.01992(8) Uani 1 1 d . . . . .
C321 C 0.45991(9) 1.06853(12) 0.65672(7) 0.0285(3) Uani 1 1 d . . . . .
H32D H 0.4500 1.1318 0.6284 0.034 Uiso 1 1 calc R U . . .
H32E H 0.5076 1.0255 0.6581 0.034 Uiso 1 1 calc R U . . .
H32F H 0.4681 1.1007 0.6953 0.034 Uiso 1 1 calc R U . . .
C322 C 0.35204(10) 0.92327(13) 0.55798(6) 0.0292(3) Uani 1 1 d . . . . .
H32G H 0.3408 0.9920 0.5328 0.035 Uiso 1 1 calc R U . . .
H32H H 0.3058 0.8712 0.5452 0.035 Uiso 1 1 calc R U . . .
H32I H 0.3987 0.8828 0.5556 0.035 Uiso 1 1 calc R U . . .
C323 C 0.28468(10) 1.05258(14) 0.63696(8) 0.0358(4) Uani 1 1 d . . . . .
H32J H 0.2963 1.0826 0.6764 0.043 Uiso 1 1 calc R U . . .
H32K H 0.2379 1.0017 0.6262 0.043 Uiso 1 1 calc R U . . .
H32L H 0.2738 1.1175 0.6095 0.043 Uiso 1 1 calc R U . . .
C4 C 0.54627(7) 0.73640(10) 0.71156(5) 0.0138(2) Uani 1 1 d . . . . .
N1 N 0.58648(6) 0.65202(9) 0.74395(5) 0.01522(19) Uani 1 1 d . . . . .
H1 H 0.6144(10) 0.6161(14) 0.7301(8) 0.028(5) Uiso 1 1 d . . . . .
S1 S 0.55057(2) 0.77424(3) 0.64424(2) 0.01733(6) Uani 1 1 d . . . . .
C5 C 0.60868(9) 0.65646(12) 0.63006(6) 0.0226(3) Uani 1 1 d . . . . .
H5A H 0.6630 0.6564 0.6601 0.027 Uiso 1 1 calc R U . . .
H5B H 0.5832 0.5812 0.6320 0.027 Uiso 1 1 calc R U . . .
C51 C 0.61369(9) 0.67120(12) 0.57070(6) 0.0222(3) Uani 1 1 d . . . . .
C52 C 0.54855(10) 0.64968(16) 0.52094(7) 0.0368(4) Uani 1 1 d . . . . .
H52 H 0.4988 0.6296 0.5239 0.044 Uiso 1 1 calc R U . . .
C53 C 0.55516(13) 0.65722(19) 0.46645(8) 0.0477(5) Uani 1 1 d . . . . .
H53 H 0.5098 0.6428 0.4324 0.057 Uiso 1 1 calc R U . . .
C54 C 0.62669(14) 0.68534(17) 0.46165(8) 0.0486(5) Uani 1 1 d . . . . .
H54 H 0.6311 0.6893 0.4244 0.058 Uiso 1 1 calc R U . . .
C55 C 0.69203(13) 0.70783(17) 0.51087(9) 0.0458(5) Uani 1 1 d . . . . .
H55 H 0.7415 0.7279 0.5076 0.055 Uiso 1 1 calc R U . . .
C56 C 0.68562(11) 0.70120(14) 0.56540(8) 0.0320(3) Uani 1 1 d . . . . .
H56 H 0.7308 0.7173 0.5993 0.038 Uiso 1 1 calc R U . . .

loop_
_atom_site_aniso_label
_atom_site_aniso_U_11
_atom_site_aniso_U_22
_atom_site_aniso_U_33
_atom_site_aniso_U_23
_atom_site_aniso_U_13
_atom_site_aniso_U_12
Al1 0.01861(18) 0.01203(15) 0.01360(18) 0.00050(13) 0.00783(15) -0.00028(13)
C10 0.0200(6) 0.0153(5) 0.0143(6) 0.0014(4) 0.0059(5) 0.0007(4)
Si11 0.01913(16) 0.01860(15) 0.01711(17) 0.00127(13) 0.00660(14) 0.00225(13)
C111 0.0298(7) 0.0216(6) 0.0272(8) -0.0033(5) 0.0092(6) 0.0048(5)
C112 0.0324(8) 0.0310(7) 0.0331(8) 0.0059(6) 0.0200(7) 0.0016(6)
C113 0.0242(7) 0.0365(8) 0.0257(8) -0.0003(6) 0.0045(6) 0.0096(6)
Si12 0.02225(18) 0.01613(15) 0.02070(19) -0.00264(13) 0.00439(15) -0.00154(13)
C121 0.0294(7) 0.0187(6) 0.0314(8) 0.0032(6) 0.0006(6) -0.0015(5)
C122 0.0388(9) 0.0309(7) 0.0388(10) -0.0165(7) 0.0160(8) -0.0051(7)
C123 0.0262(7) 0.0247(6) 0.0282(8) -0.0026(6) 0.0000(6) -0.0046(5)
C20 0.0130(9) 0.0130(7) 0.0152(8) 0.0024(6) 0.0051(8) 0.0016(7)
Si21 0.0167(4) 0.0214(3) 0.0158(3) 0.0046(2) 0.0084(3) 0.0003(3)
C211 0.0238(10) 0.0491(14) 0.0179(10) -0.0009(9) 0.0101(9) -0.0035(10)
C212 0.0196(8) 0.0223(8) 0.0252(10) 0.0013(7) 0.0122(7) -0.0008(6)
C213 0.0320(12) 0.0359(11) 0.0307(12) 0.0182(9) 0.0165(10) 0.0061(9)
C2A 0.013(2) 0.0140(19) 0.015(2) 0.0041(15) 0.0058(19) 0.0058(18)
Si2A 0.0193(10) 0.0184(8) 0.0176(8) 0.0046(6) 0.0097(8) 0.0050(7)
C21A 0.026(2) 0.026(2) 0.021(2) 0.0055(19) 0.009(2) 0.0090(18)
C21B 0.035(3) 0.031(3) 0.025(3) 0.009(2) 0.015(2) 0.001(2)
C21C 0.044(4) 0.022(2) 0.017(3) 0.0030(18) 0.016(3) 0.006(2)
Si22 0.02586(18) 0.01192(14) 0.02043(18) 0.00039(13) 0.01023(15) -0.00185(13)
C221 0.0293(7) 0.0186(6) 0.0436(10) 0.0058(6) 0.0177(7) 0.0014(5)
C222 0.0265(7) 0.0182(6) 0.0239(7) 0.0027(5) 0.0083(6) -0.0003(5)
C223 0.0296(7) 0.0161(5) 0.0181(6) -0.0003(5) 0.0070(5) -0.0014(5)
C1 0.0181(5) 0.0136(5) 0.0169(6) -0.0002(4) 0.0084(5) -0.0017(4)
C2 0.0263(6) 0.0165(5) 0.0232(7) 0.0027(5) 0.0146(6) 0.0013(5)
C3 0.0355(8) 0.0197(6) 0.0304(8) 0.0037(5) 0.0227(7) 0.0072(5)
C31 0.0443(9) 0.0160(6) 0.0341(8) -0.0003(5) 0.0244(7) 0.0046(6)
C32 0.0333(8) 0.0305(7) 0.0557(12) 0.0089(7) 0.0299(9) 0.0099(6)
C33 0.0605(12) 0.0378(8) 0.0341(9) 0.0044(7) 0.0324(9) 0.0200(8)
P1 0.01428(13) 0.01319(13) 0.01608(15) 0.00031(11) 0.00615(12) -0.00005(10)
C30 0.0143(5) 0.0148(5) 0.0195(6) 0.0004(4) 0.0056(5) 0.0011(4)
Si31 0.01577(16) 0.01715(15) 0.0256(2) -0.00050(14) 0.00506(15) -0.00199(12)
C311 0.0282(7) 0.0213(6) 0.0304(8) -0.0048(6) 0.0074(6) 0.0003(5)
C312 0.0174(6) 0.0328(7) 0.0400(9) 0.0000(7) 0.0053(6) -0.0020(5)
C313 0.0288(7) 0.0208(6) 0.0351(9) 0.0033(6) 0.0093(7) -0.0063(5)
Si32 0.02132(17) 0.01569(15) 0.02039(19) 0.00194(13) 0.00464(15) 0.00385(13)
C321 0.0342(8) 0.0187(6) 0.0291(8) 0.0058(5) 0.0073(7) -0.0041(5)
C322 0.0348(8) 0.0274(7) 0.0197(7) 0.0032(5) 0.0029(6) 0.0056(6)
C323 0.0323(8) 0.0297(7) 0.0435(10) 0.0062(7) 0.0116(8) 0.0147(6)
C4 0.0140(5) 0.0144(5) 0.0135(5) -0.0002(4) 0.0055(4) -0.0021(4)
N1 0.0180(5) 0.0145(4) 0.0149(5) 0.0008(4) 0.0081(4) 0.0013(4)
S1 0.01932(14) 0.01867(13) 0.01580(14) 0.00469(11) 0.00849(12) 0.00429(11)
C5 0.0284(7) 0.0240(6) 0.0177(6) 0.0043(5) 0.0109(6) 0.0100(5)
C51 0.0288(7) 0.0230(6) 0.0169(6) 0.0039(5) 0.0109(6) 0.0105(5)
C52 0.0294(8) 0.0586(11) 0.0215(8) 0.0014(7) 0.0080(7) 0.0123(7)
C53 0.0480(11) 0.0749(13) 0.0161(8) 0.0031(8) 0.0066(8) 0.0258(10)
C54 0.0700(14) 0.0584(11) 0.0301(9) 0.0201(8) 0.0332(10) 0.0378(10)
C55 0.0534(12) 0.0563(11) 0.0426(11) 0.0162(9) 0.0354(10) 0.0142(9)
C56 0.0363(9) 0.0363(8) 0.0289(8) 0.0043(6) 0.0183(7) 0.0033(7)

loop_
_atom_type_symbol
_atom_type_description
_atom_type_scat_dispersion_real
_atom_type_scat_dispersion_imag
_atom_type_scat_source
C C 0.0033 0.0016 'International Tables Vol C Tables 4.2.6.8 and 6.1.1.4'
H H 0.0000 0.0000 'International Tables Vol C Tables 4.2.6.8 and 6.1.1.4'
Al Al 0.0645 0.0514 'International Tables Vol C Tables 4.2.6.8 and 6.1.1.4'
N N 0.0061 0.0033 'International Tables Vol C Tables 4.2.6.8 and 6.1.1.4'
P P 0.1023 0.0942 'International Tables Vol C Tables 4.2.6.8 and 6.1.1.4'
S S 0.1246 0.1234 'International Tables Vol C Tables 4.2.6.8 and 6.1.1.4'
Si Si 0.0817 0.0704 'International Tables Vol C Tables 4.2.6.8 and 6.1.1.4'

loop_
_geom_angle_atom_site_label_1
_geom_angle_atom_site_label_2
_geom_angle_atom_site_label_3
_geom_angle
N1 Al1 C20 114.50(6)
N1 Al1 C10 103.76(5)
C20 Al1 C10 106.57(8)
N1 Al1 C1 89.17(5)
C20 Al1 C1 122.00(8)
C10 Al1 C1 118.41(5)
N1 Al1 C2A 113.68(14)
C10 Al1 C2A 122.11(16)
C1 Al1 C2A 105.03(17)
Si12 C10 Si11 113.73(7)
Si12 C10 Al1 118.08(6)
Si11 C10 Al1 113.56(6)
Si12 C10 H10 103.0
Si11 C10 H10 103.0
Al1 C10 H10 103.0
C10 Si11 C113 112.78(7)
C10 Si11 C112 112.40(6)
C113 Si11 C112 108.79(8)
C10 Si11 C111 113.92(6)
C113 Si11 C111 102.86(7)
C112 Si11 C111 105.39(7)
Si11 C111 H11A 109.5
Si11 C111 H11B 109.5
H11A C111 H11B 109.5
Si11 C111 H11C 109.5
H11A C111 H11C 109.5
H11B C111 H11C 109.5
Si11 C112 H11D 109.5
Si11 C112 H11E 109.5
H11D C112 H11E 109.5
Si11 C112 H11F 109.5
H11D C112 H11F 109.5
H11E C112 H11F 109.5
Si11 C113 H11G 109.5
Si11 C113 H11H 109.5
H11G C113 H11H 109.5
Si11 C113 H11I 109.5
H11G C113 H11I 109.5
H11H C113 H11I 109.5
C122 Si12 C10 111.50(7)
C122 Si12 C121 108.39(8)
C10 Si12 C121 113.30(6)
C122 Si12 C123 105.00(8)
C10 Si12 C123 112.62(6)
C121 Si12 C123 105.51(7)
Si12 C121 H12A 109.5
Si12 C121 H12B 109.5
H12A C121 H12B 109.5
Si12 C121 H12C 109.5
H12A C121 H12C 109.5
H12B C121 H12C 109.5
Si12 C122 H12D 109.5
Si12 C122 H12E 109.5
H12D C122 H12E 109.5
Si12 C122 H12F 109.5
H12D C122 H12F 109.5
H12E C122 H12F 109.5
Si12 C123 H12G 109.5
Si12 C123 H12H 109.5
H12G C123 H12H 109.5
Si12 C123 H12I 109.5
H12G C123 H12I 109.5
H12H C123 H12I 109.5
Si21 C20 Si22 113.06(10)
Si21 C20 Al1 112.49(10)
Si22 C20 Al1 123.41(10)
Si21 C20 H20 101.2
Si22 C20 H20 101.2
Al1 C20 H20 101.2
C20 Si21 C211 110.69(11)
C20 Si21 C213 112.87(11)
C211 Si21 C213 104.75(13)
C20 Si21 C212 111.85(11)
C211 Si21 C212 109.11(12)
C213 Si21 C212 107.24(10)
Si21 C211 H21A 109.5
Si21 C211 H21B 109.5
H21A C211 H21B 109.5
Si21 C211 H21C 109.5
H21A C211 H21C 109.5
H21B C211 H21C 109.5
Si21 C212 H21D 109.5
Si21 C212 H21E 109.5
H21D C212 H21E 109.5
Si21 C212 H21F 109.5
H21D C212 H21F 109.5
H21E C212 H21F 109.5
Si21 C213 H21G 109.5
Si21 C213 H21H 109.5
H21G C213 H21H 109.5
Si21 C213 H21I 109.5
H21G C213 H21I 109.5
H21H C213 H21I 109.5
Si2A C2A Si22 111.7(2)
Si2A C2A Al1 112.3(3)
Si22 C2A Al1 123.0(2)
Si2A C2A H2A 102.2
Si22 C2A H2A 102.2
Al1 C2A H2A 102.2
C21A Si2A C2A 113.8(3)
C21A Si2A C21C 106.1(3)
C2A Si2A C21C 111.0(3)
C21A Si2A C21B 106.3(3)
C2A Si2A C21B 112.9(3)
C21C Si2A C21B 106.2(3)
Si2A C21A H21J 109.5
Si2A C21A H21K 109.5
H21J C21A H21K 109.5
Si2A C21A H21L 109.5
H21J C21A H21L 109.5
H21K C21A H21L 109.5
Si2A C21B H21M 109.5
Si2A C21B H21N 109.5
H21M C21B H21N 109.5
Si2A C21B H21O 109.5
H21M C21B H21O 109.5
H21N C21B H21O 109.5
Si2A C21C H21P 109.5
Si2A C21C H21Q 109.5
H21P C21C H21Q 109.5
Si2A C21C H21R 109.5
H21P C21C H21R 109.5
H21Q C21C H21R 109.5
C2A Si22 C221 101.15(18)
C2A Si22 C223 113.20(14)
C221 Si22 C223 105.63(7)
C2A Si22 C222 122.31(17)
C221 Si22 C222 106.92(6)
C223 Si22 C222 106.20(6)
C221 Si22 C20 117.09(8)
C223 Si22 C20 114.42(7)
C222 Si22 C20 105.88(8)
Si22 C221 H22A 109.5
Si22 C221 H22B 109.5
H22A C221 H22B 109.5
Si22 C221 H22C 109.5
H22A C221 H22C 109.5
H22B C221 H22C 109.5
Si22 C222 H22D 109.5
Si22 C222 H22E 109.5
H22D C222 H22E 109.5
Si22 C222 H22F 109.5
H22D C222 H22F 109.5
H22E C222 H22F 109.5
Si22 C223 H22G 109.5
Si22 C223 H22H 109.5
H22G C223 H22H 109.5
Si22 C223 H22I 109.5
H22G C223 H22I 109.5
H22H C223 H22I 109.5
C2 C1 P1 126.21(10)
C2 C1 Al1 120.98(10)
P1 C1 Al1 111.73(6)
C1 C2 C3 134.87(12)
C1 C2 H2 112.6
C3 C2 H2 112.6
C31 C3 C2 113.38(11)
C31 C3 C32 110.51(13)
C2 C3 C32 109.62(12)
C31 C3 C33 107.64(13)
C2 C3 C33 107.46(12)
C32 C3 C33 108.04(13)
C3 C31 H31A 109.5
C3 C31 H31B 109.5
H31A C31 H31B 109.5
C3 C31 H31C 109.5
H31A C31 H31C 109.5
H31B C31 H31C 109.5
C3 C32 H32A 109.5
C3 C32 H32B 109.5
H32A C32 H32B 109.5
C3 C32 H32C 109.5
H32A C32 H32C 109.5
H32B C32 H32C 109.5
C3 C33 H33A 109.5
C3 C33 H33B 109.5
H33A C33 H33B 109.5
C3 C33 H33C 109.5
H33A C33 H33C 109.5
H33B C33 H33C 109.5
C1 P1 C4 97.33(5)
C1 P1 C30 113.96(6)
C4 P1 C30 104.14(6)
P1 C30 Si31 121.06(6)
P1 C30 Si32 112.30(6)
Si31 C30 Si32 117.05(7)
P1 C30 H30 100.4
Si31 C30 H30 100.4
Si32 C30 H30 100.4
C313 Si31 C311 107.82(7)
C313 Si31 C312 107.54(7)
C311 Si31 C312 108.41(8)
C313 Si31 C30 110.34(7)
C311 Si31 C30 114.64(6)
C312 Si31 C30 107.86(6)
Si31 C311 H31D 109.5
Si31 C311 H31E 109.5
H31D C311 H31E 109.5
Si31 C311 H31F 109.5
H31D C311 H31F 109.5
H31E C311 H31F 109.5
Si31 C312 H31G 109.5
Si31 C312 H31H 109.5
H31G C312 H31H 109.5
Si31 C312 H31I 109.5
H31G C312 H31I 109.5
H31H C312 H31I 109.5
Si31 C313 H31J 109.5
Si31 C313 H31K 109.5
H31J C313 H31K 109.5
Si31 C313 H31L 109.5
H31J C313 H31L 109.5
H31K C313 H31L 109.5
C322 Si32 C321 107.94(8)
C322 Si32 C323 108.50(8)
C321 Si32 C323 107.66(8)
C322 Si32 C30 113.75(6)
C321 Si32 C30 110.95(6)
C323 Si32 C30 107.84(7)
Si32 C321 H32D 109.5
Si32 C321 H32E 109.5
H32D C321 H32E 109.5
Si32 C321 H32F 109.5
H32D C321 H32F 109.5
H32E C321 H32F 109.5
Si32 C322 H32G 109.5
Si32 C322 H32H 109.5
H32G C322 H32H 109.5
Si32 C322 H32I 109.5
H32G C322 H32I 109.5
H32H C322 H32I 109.5
Si32 C323 H32J 109.5
Si32 C323 H32K 109.5
H32J C323 H32K 109.5
Si32 C323 H32L 109.5
H32J C323 H32L 109.5
H32K C323 H32L 109.5
N1 C4 S1 124.45(9)
N1 C4 P1 119.03(9)
S1 C4 P1 115.73(6)
C4 N1 Al1 120.05(9)
C4 N1 H1 114.5(12)
Al1 N1 H1 124.8(12)
C4 S1 C5 102.75(6)
C51 C5 S1 109.92(9)
C51 C5 H5A 109.7
S1 C5 H5A 109.7
C51 C5 H5B 109.7
S1 C5 H5B 109.7
H5A C5 H5B 108.2
C52 C51 C56 118.85(15)
C52 C51 C5 120.92(14)
C56 C51 C5 120.15(14)
C51 C52 C53 120.38(17)
C51 C52 H52 119.8
C53 C52 H52 119.8
C54 C53 C52 120.39(19)
C54 C53 H53 119.8
C52 C53 H53 119.8
C53 C54 C55 119.87(17)
C53 C54 H54 120.1
C55 C54 H54 120.1
C54 C55 C56 119.97(18)
C54 C55 H55 120.0
C56 C55 H55 120.0
C51 C56 C55 120.53(18)
C51 C56 H56 119.7
C55 C56 H56 119.7

loop_
_geom_bond_atom_site_label_1
_geom_bond_atom_site_label_2
_geom_bond_distance
Al1 N1 1.9582(12)
Al1 C20 2.0053(17)
Al1 C10 2.0087(13)
Al1 C1 2.0206(12)
Al1 C2A 2.034(5)
C10 Si12 1.8691(12)
C10 Si11 1.8710(13)
C10 H10 1.0000
Si11 C113 1.8725(15)
Si11 C112 1.8738(15)
Si11 C111 1.8818(14)
C111 H11A 0.9800
C111 H11B 0.9800
C111 H11C 0.9800
C112 H11D 0.9800
C112 H11E 0.9800
C112 H11F 0.9800
C113 H11G 0.9800
C113 H11H 0.9800
C113 H11I 0.9800
Si12 C122 1.8678(17)
Si12 C121 1.8729(15)
Si12 C123 1.8801(16)
C121 H12A 0.9800
C121 H12B 0.9800
C121 H12C 0.9800
C122 H12D 0.9800
C122 H12E 0.9800
C122 H12F 0.9800
C123 H12G 0.9800
C123 H12H 0.9800
C123 H12I 0.9800
C20 Si21 1.865(2)
C20 Si22 1.8884(19)
C20 H20 1.0000
Si21 C211 1.879(3)
Si21 C213 1.881(2)
Si21 C212 1.882(2)
C211 H21A 0.9800
C211 H21B 0.9800
C211 H21C 0.9800
C212 H21D 0.9800
C212 H21E 0.9800
C212 H21F 0.9800
C213 H21G 0.9800
C213 H21H 0.9800
C213 H21I 0.9800
C2A Si2A 1.861(5)
C2A Si22 1.867(5)
C2A H2A 0.9600
Si2A C21A 1.861(6)
Si2A C21C 1.873(6)
Si2A C21B 1.885(6)
C21A H21J 0.9600
C21A H21K 0.9600
C21A H21L 0.9600
C21B H21M 0.9600
C21B H21N 0.9600
C21B H21O 0.9600
C21C H21P 0.9600
C21C H21Q 0.9600
C21C H21R 0.9600
Si22 C221 1.8721(15)
Si22 C223 1.8787(14)
Si22 C222 1.8790(14)
C221 H22A 0.9800
C221 H22B 0.9800
C221 H22C 0.9800
C222 H22D 0.9800
C222 H22E 0.9800
C222 H22F 0.9800
C223 H22G 0.9800
C223 H22H 0.9800
C223 H22I 0.9800
C1 C2 1.3469(17)
C1 P1 1.8107(13)
C2 C3 1.5294(18)
C2 H2 0.9500
C3 C31 1.5293(19)
C3 C32 1.535(2)
C3 C33 1.537(2)
C31 H31A 0.9800
C31 H31B 0.9800
C31 H31C 0.9800
C32 H32A 0.9800
C32 H32B 0.9800
C32 H32C 0.9800
C33 H33A 0.9800
C33 H33B 0.9800
C33 H33C 0.9800
P1 C4 1.8384(12)
P1 C30 1.8616(13)
C30 Si31 1.8946(13)
C30 Si32 1.9135(13)
C30 H30 1.0000
Si31 C313 1.8612(16)
Si31 C311 1.8677(16)
Si31 C312 1.8711(15)
C311 H31D 0.9800
C311 H31E 0.9800
C311 H31F 0.9800
C312 H31G 0.9800
C312 H31H 0.9800
C312 H31I 0.9800
C313 H31J 0.9800
C313 H31K 0.9800
C313 H31L 0.9800
Si32 C322 1.8603(16)
Si32 C321 1.8639(15)
Si32 C323 1.8681(16)
C321 H32D 0.9800
C321 H32E 0.9800
C321 H32F 0.9800
C322 H32G 0.9800
C322 H32H 0.9800
C322 H32I 0.9800
C323 H32J 0.9800
C323 H32K 0.9800
C323 H32L 0.9800
C4 N1 1.2992(15)
C4 S1 1.7417(12)
N1 H1 0.813(17)
S1 C5 1.8208(13)
C5 C51 1.5054(19)
C5 H5A 0.9900
C5 H5B 0.9900
C51 C52 1.378(2)
C51 C56 1.388(2)
C52 C53 1.391(2)
C52 H52 0.9500
C53 C54 1.371(3)
C53 H53 0.9500
C54 C55 1.374(3)
C54 H54 0.9500
C55 C56 1.390(2)
C55 H55 0.9500
C56 H56 0.9500

loop_
_geom_torsion_atom_site_label_1
_geom_torsion_atom_site_label_2
_geom_torsion_atom_site_label_3
_geom_torsion_atom_site_label_4
_geom_torsion
Si12 C10 Si11 C113 75.20(9)
Al1 C10 Si11 C113 -145.99(7)
Si12 C10 Si11 C112 -48.24(10)
Al1 C10 Si11 C112 90.58(8)
Si12 C10 Si11 C111 -168.03(7)
Al1 C10 Si11 C111 -29.22(9)
Si11 C10 Si12 C122 -158.11(8)
Al1 C10 Si12 C122 65.06(10)
Si11 C10 Si12 C121 79.29(9)
Al1 C10 Si12 C121 -57.54(9)
Si11 C10 Si12 C123 -40.37(10)
Al1 C10 Si12 C123 -177.21(7)
Si22 C20 Si21 C211 168.82(12)
Al1 C20 Si21 C211 -45.70(19)
Si22 C20 Si21 C213 51.77(18)
Al1 C20 Si21 C213 -162.75(11)
Si22 C20 Si21 C212 -69.27(14)
Al1 C20 Si21 C212 76.21(13)
Si22 C2A Si2A C21A 69.8(4)
Al1 C2A Si2A C21A -72.9(3)
Si22 C2A Si2A C21C -170.6(3)
Al1 C2A Si2A C21C 46.7(5)
Si22 C2A Si2A C21B -51.5(5)
Al1 C2A Si2A C21B 165.8(3)
Si2A C2A Si22 C221 82.8(3)
Al1 C2A Si22 C221 -139.1(3)
Si2A C2A Si22 C223 -164.6(2)
Al1 C2A Si22 C223 -26.6(4)
Si2A C2A Si22 C222 -35.6(4)
Al1 C2A Si22 C222 102.5(3)
Si21 C20 Si22 C221 32.47(16)
Al1 C20 Si22 C221 -108.69(12)
Si21 C20 Si22 C223 156.83(10)
Al1 C20 Si22 C223 15.68(16)
Si21 C20 Si22 C222 -86.57(13)
Al1 C20 Si22 C222 132.28(12)
P1 C1 C2 C3 4.8(2)
Al1 C1 C2 C3 171.95(13)
C1 C2 C3 C31 -34.4(2)
C1 C2 C3 C32 89.64(19)
C1 C2 C3 C33 -153.19(17)
C2 C1 P1 C4 -175.91(12)
Al1 C1 P1 C4 15.98(7)
C2 C1 P1 C30 -66.84(13)
Al1 C1 P1 C30 125.05(6)
C1 P1 C30 Si31 -56.16(9)
C4 P1 C30 Si31 48.67(9)
C1 P1 C30 Si32 158.68(6)
C4 P1 C30 Si32 -96.49(7)
P1 C30 Si31 C313 47.50(10)
Si32 C30 Si31 C313 -168.90(7)
P1 C30 Si31 C311 -74.45(10)
Si32 C30 Si31 C311 69.15(9)
P1 C30 Si31 C312 164.71(8)
Si32 C30 Si31 C312 -51.70(9)
C1 P1 C4 N1 -11.23(11)
C30 P1 C4 N1 -128.28(10)
C1 P1 C4 S1 178.45(7)
C30 P1 C4 S1 61.40(8)
S1 C4 N1 Al1 170.51(6)
P1 C4 N1 Al1 1.09(13)
N1 C4 S1 C5 8.50(13)
P1 C4 S1 C5 178.23(7)
C4 S1 C5 C51 176.18(10)
S1 C5 C51 C52 -73.23(16)
S1 C5 C51 C56 110.04(13)
C56 C51 C52 C53 0.4(2)
C5 C51 C52 C53 -176.34(15)
C51 C52 C53 C54 0.5(3)
C52 C53 C54 C55 -0.9(3)
C53 C54 C55 C56 0.5(3)
C52 C51 C56 C55 -0.9(2)
C5 C51 C56 C55 175.92(15)
C54 C55 C56 C51 0.4(3)
